data_1554854
loop_
_publ_author_name
'Devillard, Marc'
'Regnier, Vianney'
'Pecaut, Jacques'
'Martin, David'

_publ_section_title
;
 Stable dicationic dioxoliums and fate of their dioxolyl radicals
;
_journal_issue 18
_journal_name_full 'Organic Chemistry Frontiers'
_journal_page_first 3184
_journal_paper_doi 10.1039/C9QO00298G
_journal_volume 6
_journal_year 2019
_chemical_formula_moiety 'C32 H46 N6 O4, 2(F6 P), 0.5(C2 H3 N), 0.08(H2 O)'
_chemical_formula_sum 'C33 H47.66 F12 N6.5 O4.08 P2'
_chemical_formula_weight 890.65
_space_group_crystal_system triclinic
_space_group_IT_number 2
_space_group_name_Hall '-P 1'
_space_group_name_H-M_alt 'P -1'
_atom_sites_solution_hydrogens mixed
_atom_sites_solution_primary direct
_audit_creation_date 2019-02-11
_audit_creation_method
;
Olex2 1.2-ac21
(compiled 2015.09.16 svn.r134, GUI svn.r4998)
;
_audit_update_record
;
2019-02-21 deposited with the CCDC.	2019-03-18 downloaded from the CCDC.
;
_cell_angle_alpha 95.650(2)
_cell_angle_beta 102.392(2)
_cell_angle_gamma 94.7722(19)
_cell_formula_units_Z 4
_cell_length_a 12.1931(3)
_cell_length_b 15.3991(4)
_cell_length_c 22.7102(5)
_cell_measurement_reflns_used 17228
_cell_measurement_temperature 149.95(10)
_cell_measurement_theta_max 29.6870
_cell_measurement_theta_min 2.4030
_cell_volume 4120.61(18)
_computing_cell_refinement 'CrysAlisPro 1.171.38.41r (Rigaku OD, 2015)'
_computing_data_collection 'CrysAlisPro 1.171.38.41r (Rigaku OD, 2015)'
_computing_data_reduction 'CrysAlisPro 1.171.38.41r (Rigaku OD, 2015)'
_computing_molecular_graphics 'Olex2 (Dolomanov et al., 2009)'
_computing_publication_material 'Olex2 (Dolomanov et al., 2009)'
_computing_structure_refinement 'ShelXL (Sheldrick, 2008)'
_computing_structure_solution 'ShelXT (Sheldrick, 2015)'
_diffrn_ambient_environment N~2~
_diffrn_ambient_temperature 149.95(10)
_diffrn_detector 'CCD plate'
_diffrn_detector_area_resol_mean 15.9653
_diffrn_detector_type Sapphire3
_diffrn_measured_fraction_theta_full 0.995
_diffrn_measured_fraction_theta_max 0.995
_diffrn_measurement_details
;
List of Runs (angles in degrees, time in seconds):

  # Type    Start    End  Width  t~exp~   \w     \q     \k     \f   Frames
#--------------------------------------------------------------------------
  1  \w    -43.00  -1.00   1.00    5.00    --   18.00 131.00 -58.44   42
  2  \w      9.00  39.00   1.00   15.00    --   45.45  88.00-147.44   30
  3  \w    -23.00  67.00   1.00   15.00    --   45.45 -57.00 150.00   90
  4  \w     -3.00 103.00   1.00   15.00    --   45.45-125.00 150.00  106
  5  \w      9.00  38.00   1.00   15.00    --   45.45  89.00  -8.21   29
  6  \w    -25.00  76.00   1.00   15.00    --   45.45 -77.00-120.00  101
  7  \w     20.00 118.00   1.00   15.00    --   45.45  37.00 -30.00   98
  8  \w      7.00  33.00   1.00   15.00    --   45.45  92.00 131.66   26
  9  \w      9.00  39.00   1.00   15.00    --   45.45  88.00  66.42   30
 10  \w     25.00 114.00   1.00   15.00    --   45.45  57.00-120.00   89
 11  \w     20.00 118.00   1.00   15.00    --   45.45  37.00  60.00   98
 12  \w      9.00  38.00   1.00   15.00    --   45.45  89.00 -89.01   29
 13  \w     25.00 114.00   1.00   15.00    --   45.45  57.00-180.00   89
 14  \w     20.00 118.00   1.00   15.00    --   45.45  37.00 150.00   98
 15  \w    -77.00  23.00   1.00   15.00    --  -46.70  77.00  30.00  100
 16  \w   -118.00 -73.00   1.00   15.00    --  -46.70-125.00 150.00   45
 17  \w   -118.00 -73.00   1.00   15.00    --  -46.70-125.00-150.00   45
 18  \w    -32.00   7.00   1.00    5.00    --   22.00 120.00 158.06   39
 19  \w      9.00  38.00   1.00   15.00    --   45.45  89.00 -29.75   29
 20  \w   -118.00 -73.00   1.00   15.00    --  -46.70-125.00  60.00   45
;
_diffrn_measurement_device 'four-circle diffractometer'
_diffrn_measurement_device_type 'Xcalibur, Sapphire3'
_diffrn_measurement_method '\w scans'
_diffrn_orient_matrix_type 'CrysAlisPro convention (1999,Acta A55,543-557)'
_diffrn_orient_matrix_UB_11 0.0256379000
_diffrn_orient_matrix_UB_12 -0.0395276000
_diffrn_orient_matrix_UB_13 0.0028334000
_diffrn_orient_matrix_UB_21 -0.0514061000
_diffrn_orient_matrix_UB_22 -0.0243168000
_diffrn_orient_matrix_UB_23 -0.0161792000
_diffrn_orient_matrix_UB_31 0.0169955000
_diffrn_orient_matrix_UB_32 0.0036904000
_diffrn_orient_matrix_UB_33 -0.0277054000
_diffrn_radiation_monochromator graphite
_diffrn_radiation_probe x-ray
_diffrn_radiation_type MoK\a
_diffrn_radiation_wavelength 0.71073
_diffrn_reflns_av_R_equivalents 0.0604
_diffrn_reflns_av_unetI/netI 0.0398
_diffrn_reflns_Laue_measured_fraction_full 0.995
_diffrn_reflns_Laue_measured_fraction_max 0.995
_diffrn_reflns_limit_h_max 15
_diffrn_reflns_limit_h_min -15
_diffrn_reflns_limit_k_max 19
_diffrn_reflns_limit_k_min -19
_diffrn_reflns_limit_l_max 28
_diffrn_reflns_limit_l_min -28
_diffrn_reflns_number 88692
_diffrn_reflns_point_group_measured_fraction_full 0.995
_diffrn_reflns_point_group_measured_fraction_max 0.995
_diffrn_reflns_theta_full 26.000
_diffrn_reflns_theta_max 26.372
_diffrn_reflns_theta_min 2.149
_diffrn_source 'fine-focus sealed X-ray tube'
_diffrn_source_type 'Enhance (Mo) X-ray Source'
_exptl_absorpt_coefficient_mu 0.205
_exptl_absorpt_correction_T_max 0.997
_exptl_absorpt_correction_T_min 0.996
_exptl_absorpt_correction_type analytical
_exptl_absorpt_process_details
;
CrysAlisPro 1.171.38.41r (Rigaku Oxford Diffraction, 2015)
Analytical numeric absorption correction using a multifaceted crystal
			model based on expressions derived by R.C. Clark & J.S. Reid.
(Clark, R. C. & Reid, J. S. (1995). Acta Cryst. A51, 887-897)
Empirical absorption correction using spherical harmonics,
 implemented in SCALE3 ABSPACK scaling algorithm.
;
_exptl_crystal_colour 'translucent pale yellow'
_exptl_crystal_density_diffrn 1.436
_exptl_crystal_description block
_exptl_crystal_F_000 1847
_exptl_crystal_size_max 0.287
_exptl_crystal_size_mid 0.252
_exptl_crystal_size_min 0.176
_refine_diff_density_max 0.728
_refine_diff_density_min -0.467
_refine_diff_density_rms 0.053
_refine_ls_extinction_method none
_refine_ls_goodness_of_fit_ref 1.020
_refine_ls_hydrogen_treatment constr
_refine_ls_matrix_type full
_refine_ls_number_parameters 1122
_refine_ls_number_reflns 16766
_refine_ls_number_restraints 66
_refine_ls_restrained_S_all 1.026
_refine_ls_R_factor_all 0.0807
_refine_ls_R_factor_gt 0.0581
_refine_ls_shift/su_max 0.001
_refine_ls_shift/su_mean 0.000
_refine_ls_structure_factor_coef Fsqd
_refine_ls_weighting_details 'w=1/[\s^2^(Fo^2^)+(0.0497P)^2^+4.7619P] where P=(Fo^2^+2Fc^2^)/3'
_refine_ls_weighting_scheme calc
_refine_ls_wR_factor_gt 0.1262
_refine_ls_wR_factor_ref 0.1370
_reflns_Friedel_coverage 0.000
_reflns_number_gt 12757
_reflns_number_total 16766
_reflns_threshold_expression 'I > 2\s(I)'
_cod_data_source_file c9qo00298g2.cif
_cod_data_source_block 8adl
_cod_original_cell_volume 4120.62(17)
_cod_original_formula_sum 'C33 H47.66 F12 N6.50 O4.08 P2'
_cod_database_code 1554854
_chemical_oxdiff_formula 'C11 H10 N O'
_shelx_space_group_comment
;
The symmetry employed for this shelxl refinement is uniquely defined
by the following loop, which should always be used as a source of
symmetry information in preference to the above space-group names.
They are only intended as comments.
;
_reflns_odcompleteness_completeness 48.42
_reflns_odcompleteness_iscentric 1
_reflns_odcompleteness_theta 40.15
_olex2_refinement_description
;
1. Fixed Uiso
 At 1.2 times of:
  All C(H) groups
 At 1.5 times of:
  All C(H,H,H) groups, All O(H,H) groups
2. Uiso/Uaniso restraints and constraints
F13B \\sim F14B \\sim F15B \\sim F16B \\sim F13 \\sim F14 \\sim F15 \\sim F16:
within 1.7A with sigma of 0.01 and sigma for terminal atoms of 0.01
C42B \\sim N41 \\sim C41 \\sim C42: within 1.7A with sigma of 0.01 and sigma
for terminal atoms of 0.01
3. Others
 Sof(F13)=Sof(F14)=Sof(F15)=Sof(F16)=1-FVAR(1)
 Sof(F13B)=Sof(F14B)=Sof(F15B)=Sof(F16B)=FVAR(1)
 Sof(C42B)=Sof(H42A)=Sof(H42B)=Sof(H42C)=1-FVAR(2)
 Sof(C42)=Sof(H42D)=Sof(H42E)=Sof(H42F)=FVAR(2)
 Sof(O1W)=Sof(H1WA)=Sof(H1WB)=FVAR(3)
4.a Free rotating group:
 O1W(H1WA,H1WB)
4.b Aromatic/amide H refined with riding coordinates:
 C16(H16), C15(H15), C14(H14), C13(H13), C12(H12), C16'(H16'), C15'(H15'),
 C14'(H14'), C13'(H13'), C12'(H12'), C32(H32), C33(H33), C34(H34), C35(H35),
 C36(H36), C36'(H36'), C35'(H35'), C34'(H34'), C33'(H33'), C32'(H32')
4.c Idealised Me refined as rotating group:
 C4(H4A,H4B,H4C), C5(H5A,H5B,H5C), C9(H9A,H9B,H9C), C10(H10A,H10B,H10C),
 C8(H8A,H8B,H8C), C7(H7A,H7B,H7C), C4'(H4'A,H4'B,H4'C), C5'(H5'A,H5'B,H5'C),
 C10'(H10D,H10E,H10F), C9'(H9'A,H9'B,H9'C), C8'(H8'A,H8'B,H8'C), C7'(H7'A,H7'B,
 H7'C), C24(H24A,H24B,H24C), C25(H25A,H25B,H25C), C30(H30A,H30B,H30C), C29(H29A,
 H29B,H29C), C28(H28A,H28B,H28C), C27(H27A,H27B,H27C), C24'(H24D,H24E,H24F),
 C25'(H25D,H25E,H25F), C30'(H30D,H30E,H30F), C29'(H29D,H29E,H29F), C28'(H28D,
 H28E,H28F), C27'(H27D,H27E,H27F), C42B(H42A,H42B,H42C), C42(H42D,H42E,H42F)
;
_shelx_shelxl_version_number 2016/6
_olex2_submission_special_instructions 'No special instructions were received'
_oxdiff_exptl_absorpt_empirical_details
;
Empirical correction (ABSPACK) includes:
- Absorption correction using spherical harmonics
- Frame scaling
;
_oxdiff_exptl_absorpt_empirical_full_max 1.073
_oxdiff_exptl_absorpt_empirical_full_min 0.981

loop_
_space_group_symop_operation_xyz
'x, y, z'
'-x, -y, -z'

loop_
_atom_site_label
_atom_site_type_symbol
_atom_site_fract_x
_atom_site_fract_y
_atom_site_fract_z
_atom_site_U_iso_or_equiv
_atom_site_adp_type
_atom_site_occupancy
_atom_site_site_symmetry_order
_atom_site_calc_flag
_atom_site_refinement_flags_posn
_atom_site_refinement_flags_adp
_atom_site_refinement_flags_occupancy
_atom_site_disorder_assembly
_atom_site_disorder_group
O2 O 0.88088(14) 0.48551(11) 0.74667(8) 0.0295(4) Uani 1 1 d . . . . .
O1 O 0.70700(14) 0.47579(11) 0.68148(8) 0.0293(4) Uani 1 1 d . . . . .
O2' O 0.84271(14) 0.34422(12) 0.65884(7) 0.0285(4) Uani 1 1 d . . . . .
O1' O 0.84835(14) 0.30124(11) 0.75328(7) 0.0263(4) Uani 1 1 d . . . . .
N1 N 0.72205(18) 0.59343(15) 0.62949(10) 0.0322(5) Uani 1 1 d . . . . .
N3 N 0.99589(18) 0.62642(14) 0.65342(10) 0.0295(5) Uani 1 1 d . . . . .
N2 N 1.05670(18) 0.62829(13) 0.75793(10) 0.0275(5) Uani 1 1 d . . . . .
N1' N 1.01251(19) 0.23690(14) 0.77162(10) 0.0323(5) Uani 1 1 d . . . . .
N3' N 1.13984(17) 0.34906(14) 0.67610(9) 0.0274(5) Uani 1 1 d . . . . .
N2' N 1.00210(18) 0.30776(14) 0.58764(9) 0.0283(5) Uani 1 1 d . . . . .
C1 C 0.7722(2) 0.43742(16) 0.73135(11) 0.0261(5) Uani 1 1 d . . . . .
C2 C 0.7725(2) 0.54539(16) 0.67044(11) 0.0241(5) Uani 1 1 d . . . . .
C3 C 0.8785(2) 0.55094(15) 0.70684(10) 0.0230(5) Uani 1 1 d . . . . .
C11 C 0.7171(2) 0.44507(16) 0.78495(12) 0.0311(6) Uani 1 1 d . . . . .
C16 C 0.6012(3) 0.44581(17) 0.77655(15) 0.0384(7) Uani 1 1 d . . . . .
H16 H 0.555799 0.438638 0.737508 0.046 Uiso 1 1 calc R . . . .
C15 C 0.5531(3) 0.45732(18) 0.82662(18) 0.0544(10) Uani 1 1 d . . . . .
H15 H 0.475440 0.458768 0.821030 0.065 Uiso 1 1 calc R . . . .
C14 C 0.6202(4) 0.46659(19) 0.88463(18) 0.0599(11) Uani 1 1 d . . . . .
H14 H 0.587879 0.474328 0.918056 0.072 Uiso 1 1 calc R . . . .
C13 C 0.7346(4) 0.4644(2) 0.89291(15) 0.0571(10) Uani 1 1 d . . . . .
H13 H 0.779521 0.470081 0.932037 0.068 Uiso 1 1 calc R . . . .
C12 C 0.7840(3) 0.45372(18) 0.84330(13) 0.0416(7) Uani 1 1 d . . . . .
H12 H 0.861688 0.452383 0.849208 0.050 Uiso 1 1 calc R . . . .
C4 C 0.6171(3) 0.5588(3) 0.58628(16) 0.0576(9) Uani 1 1 d . . . . .
H4A H 0.607862 0.496003 0.584102 0.086 Uiso 1 1 calc GR . . . .
H4B H 0.619802 0.575459 0.546927 0.086 Uiso 1 1 calc GR . . . .
H4C H 0.554624 0.582309 0.599385 0.086 Uiso 1 1 calc GR . . . .
C5 C 0.7606(3) 0.68629(19) 0.63062(15) 0.0455(8) Uani 1 1 d . . . . .
H5A H 0.817276 0.705386 0.667043 0.068 Uiso 1 1 calc GR . . . .
H5B H 0.697849 0.720320 0.629662 0.068 Uiso 1 1 calc GR . . . .
H5C H 0.791829 0.694074 0.595897 0.068 Uiso 1 1 calc GR . . . .
C6 C 0.9788(2) 0.60321(15) 0.70656(11) 0.0231(5) Uani 1 1 d . . . . .
C9 C 0.9556(2) 0.56825(19) 0.59648(12) 0.0356(6) Uani 1 1 d . . . . .
H9A H 1.015490 0.564616 0.575265 0.053 Uiso 1 1 calc GR . . . .
H9B H 0.893082 0.591172 0.571695 0.053 Uiso 1 1 calc GR . . . .
H9C H 0.931678 0.510810 0.605118 0.053 Uiso 1 1 calc GR . . . .
C10 C 1.0505(3) 0.71332(19) 0.64878(15) 0.0424(7) Uani 1 1 d . . . . .
H10A H 1.054465 0.751394 0.685453 0.064 Uiso 1 1 calc GR . . . .
H10B H 1.007308 0.737490 0.614941 0.064 Uiso 1 1 calc GR . . . .
H10C H 1.125385 0.707895 0.642908 0.064 Uiso 1 1 calc GR . . . .
C8 C 1.1765(2) 0.64922(19) 0.75921(14) 0.0366(6) Uani 1 1 d . . . . .
H8A H 1.191212 0.628176 0.720736 0.055 Uiso 1 1 calc GR . . . .
H8B H 1.221236 0.621571 0.790704 0.055 Uiso 1 1 calc GR . . . .
H8C H 1.195689 0.711651 0.767014 0.055 Uiso 1 1 calc GR . . . .
C7 C 1.0275(2) 0.63594(18) 0.81698(12) 0.0333(6) Uani 1 1 d . . . . .
H7A H 0.946836 0.628441 0.811492 0.050 Uiso 1 1 calc GR . . . .
H7B H 1.056586 0.692878 0.838413 0.050 Uiso 1 1 calc GR . . . .
H7C H 1.059781 0.591555 0.839967 0.050 Uiso 1 1 calc GR . . . .
C1' C 0.7816(2) 0.34200(16) 0.70525(11) 0.0241(5) Uani 1 1 d . . . . .
C2' C 0.9455(2) 0.28383(16) 0.73630(11) 0.0242(5) Uani 1 1 d . . . . .
C3' C 0.9481(2) 0.31432(16) 0.68212(11) 0.0242(5) Uani 1 1 d . . . . .
C11' C 0.6677(2) 0.28979(15) 0.68131(11) 0.0240(5) Uani 1 1 d . . . . .
C16' C 0.6093(2) 0.29379(17) 0.62206(12) 0.0284(5) Uani 1 1 d . . . . .
H16' H 0.642268 0.325487 0.596362 0.034 Uiso 1 1 calc R . . . .
C15' C 0.5015(2) 0.25027(18) 0.60154(13) 0.0337(6) Uani 1 1 d . . . . .
H15' H 0.462159 0.252784 0.561955 0.040 Uiso 1 1 calc R . . . .
C14' C 0.4523(2) 0.20295(17) 0.63986(14) 0.0344(6) Uani 1 1 d . . . . .
H14' H 0.379988 0.173762 0.625928 0.041 Uiso 1 1 calc R . . . .
C13' C 0.5104(2) 0.19919(17) 0.69864(13) 0.0321(6) Uani 1 1 d . . . . .
H13' H 0.477247 0.167613 0.724326 0.039 Uiso 1 1 calc R . . . .
C12' C 0.6183(2) 0.24239(16) 0.71946(12) 0.0270(5) Uani 1 1 d . . . . .
H12' H 0.657482 0.239593 0.759037 0.032 Uiso 1 1 calc R . . . .
C4' C 0.9982(3) 0.2227(2) 0.83217(12) 0.0422(7) Uani 1 1 d . . . . .
H4'A H 0.942699 0.258255 0.842805 0.063 Uiso 1 1 calc GR . . . .
H4'B H 1.068871 0.238646 0.860977 0.063 Uiso 1 1 calc GR . . . .
H4'C H 0.973676 0.161975 0.832605 0.063 Uiso 1 1 calc GR . . . .
C5' C 1.0960(3) 0.1900(2) 0.74784(15) 0.0459(8) Uani 1 1 d . . . . .
H5'A H 1.071538 0.177375 0.704516 0.069 Uiso 1 1 calc GR . . . .
H5'B H 1.104065 0.136126 0.765489 0.069 Uiso 1 1 calc GR . . . .
H5'C H 1.167318 0.225773 0.757872 0.069 Uiso 1 1 calc GR . . . .
C6' C 1.0323(2) 0.32319(15) 0.64802(11) 0.0230(5) Uani 1 1 d . . . . .
C10' C 1.1716(2) 0.40725(19) 0.73301(12) 0.0366(6) Uani 1 1 d . . . . .
H10D H 1.105319 0.429087 0.742711 0.055 Uiso 1 1 calc GR . . . .
H10E H 1.223381 0.455564 0.728920 0.055 Uiso 1 1 calc GR . . . .
H10F H 1.206992 0.375436 0.764896 0.055 Uiso 1 1 calc GR . . . .
C9' C 1.2355(2) 0.3217(2) 0.65158(14) 0.0423(7) Uani 1 1 d . . . . .
H9'A H 1.209422 0.273371 0.620238 0.063 Uiso 1 1 calc GR . . . .
H9'B H 1.291348 0.304078 0.683507 0.063 Uiso 1 1 calc GR . . . .
H9'C H 1.268091 0.369945 0.634980 0.063 Uiso 1 1 calc GR . . . .
C8' C 1.0582(3) 0.3550(2) 0.54761(13) 0.0393(7) Uani 1 1 d . . . . .
H8'A H 1.109950 0.402545 0.571236 0.059 Uiso 1 1 calc GR . . . .
H8'B H 1.002682 0.377949 0.518172 0.059 Uiso 1 1 calc GR . . . .
H8'C H 1.098808 0.315684 0.527153 0.059 Uiso 1 1 calc GR . . . .
C7' C 0.9029(3) 0.2479(2) 0.55679(14) 0.0462(8) Uani 1 1 d . . . . .
H7'A H 0.879405 0.212404 0.585232 0.069 Uiso 1 1 calc GR . . . .
H7'B H 0.921263 0.210808 0.524549 0.069 Uiso 1 1 calc GR . . . .
H7'C H 0.842824 0.281131 0.540268 0.069 Uiso 1 1 calc GR . . . .
O21 O 0.66838(13) 0.97631(11) 0.89242(8) 0.0256(4) Uani 1 1 d . . . . .
O22 O 0.48064(13) 0.92968(10) 0.87941(7) 0.0231(4) Uani 1 1 d . . . . .
O21' O 0.63962(13) 0.99514(11) 0.76914(7) 0.0238(4) Uani 1 1 d . . . . .
O22' O 0.45199(13) 0.95583(11) 0.75304(7) 0.0258(4) Uani 1 1 d . . . . .
N21 N 0.75103(17) 0.90316(14) 0.96977(9) 0.0294(5) Uani 1 1 d . . . . .
N23 N 0.53686(19) 0.73496(13) 0.94895(10) 0.0307(5) Uani 1 1 d . . . . .
N22 N 0.38371(17) 0.81563(13) 0.94796(9) 0.0251(4) Uani 1 1 d . . . . .
N21' N 0.66551(16) 1.01680(13) 0.67489(9) 0.0221(4) Uani 1 1 d . . . . .
N23' N 0.43053(18) 0.88547(13) 0.59533(9) 0.0253(4) Uani 1 1 d . . . . .
N22' N 0.29239(16) 0.94612(13) 0.63819(9) 0.0247(4) Uani 1 1 d . . . . .
C21 C 0.5572(2) 0.98212(17) 0.85619(11) 0.0270(5) Uani 1 1 d . . . . .
C22 C 0.6571(2) 0.91439(15) 0.93046(10) 0.0206(5) Uani 1 1 d . . . . .
C23 C 0.54630(19) 0.88131(14) 0.92129(10) 0.0197(5) Uani 1 1 d . . . . .
C31 C 0.5288(2) 1.07668(16) 0.85783(12) 0.0283(5) Uani 1 1 d . . . . .
C32 C 0.6132(2) 1.14606(16) 0.86691(11) 0.0284(5) Uani 1 1 d . . . . .
H32 H 0.688218 1.135232 0.871307 0.034 Uiso 1 1 calc R . . . .
C33 C 0.5854(3) 1.23096(17) 0.86938(13) 0.0369(6) Uani 1 1 d . . . . .
H33 H 0.641958 1.277694 0.876961 0.044 Uiso 1 1 calc R . . . .
C34 C 0.4732(3) 1.24674(18) 0.86055(14) 0.0433(7) Uani 1 1 d . . . . .
H34 H 0.454551 1.304093 0.860774 0.052 Uiso 1 1 calc R . . . .
C35 C 0.3894(2) 1.17851(19) 0.85149(12) 0.0359(6) Uani 1 1 d . . . . .
H35 H 0.314498 1.189827 0.846951 0.043 Uiso 1 1 calc R . . . .
C36 C 0.4161(2) 1.09282(18) 0.84910(12) 0.0311(6) Uani 1 1 d . . . . .
H36 H 0.359182 1.046368 0.841706 0.037 Uiso 1 1 calc R . . . .
C24 C 0.8610(2) 0.9439(2) 0.96526(14) 0.0402(7) Uani 1 1 d . . . . .
H24A H 0.860691 0.949206 0.923467 0.060 Uiso 1 1 calc GR . . . .
H24B H 0.918579 0.908141 0.981202 0.060 Uiso 1 1 calc GR . . . .
H24C H 0.875959 1.001077 0.988153 0.060 Uiso 1 1 calc GR . . . .
C25 C 0.7454(3) 0.8680(2) 1.02661(12) 0.0413(7) Uani 1 1 d . . . . .
H25A H 0.668700 0.863446 1.031143 0.062 Uiso 1 1 calc GR . . . .
H25B H 0.792067 0.906497 1.060043 0.062 Uiso 1 1 calc GR . . . .
H25C H 0.771684 0.810929 1.026011 0.062 Uiso 1 1 calc GR . . . .
C26 C 0.4886(2) 0.80919(15) 0.94024(10) 0.0225(5) Uani 1 1 d . . . . .
C30 C 0.6219(3) 0.70650(19) 0.91696(14) 0.0407(7) Uani 1 1 d . . . . .
H30A H 0.629292 0.744639 0.886737 0.061 Uiso 1 1 calc GR . . . .
H30B H 0.599159 0.647475 0.897735 0.061 Uiso 1 1 calc GR . . . .
H30C H 0.693057 0.708668 0.945382 0.061 Uiso 1 1 calc GR . . . .
C29 C 0.5071(3) 0.6756(2) 0.99137(16) 0.0514(8) Uani 1 1 d . . . . .
H29A H 0.463172 0.704343 1.016236 0.077 Uiso 1 1 calc GR . . . .
H29B H 0.574860 0.660542 1.016708 0.077 Uiso 1 1 calc GR . . . .
H29C H 0.463898 0.623270 0.968863 0.077 Uiso 1 1 calc GR . . . .
C28 C 0.2949(3) 0.7418(2) 0.93308(16) 0.0468(8) Uani 1 1 d . . . . .
H28A H 0.319739 0.693752 0.910937 0.070 Uiso 1 1 calc GR . . . .
H28B H 0.227846 0.759505 0.908676 0.070 Uiso 1 1 calc GR . . . .
H28C H 0.278704 0.723679 0.969859 0.070 Uiso 1 1 calc GR . . . .
C27 C 0.3450(2) 0.89995(17) 0.96424(12) 0.0311(6) Uani 1 1 d . . . . .
H27A H 0.409057 0.942381 0.981143 0.047 Uiso 1 1 calc GR . . . .
H27B H 0.299780 0.893654 0.993667 0.047 Uiso 1 1 calc GR . . . .
H27C H 0.300632 0.919296 0.928641 0.047 Uiso 1 1 calc GR . . . .
C21' C 0.5560(2) 0.94141(17) 0.79124(12) 0.0274(5) Uani 1 1 d . . . . .
C22' C 0.5952(2) 0.99021(14) 0.70829(10) 0.0203(5) Uani 1 1 d . . . . .
C23' C 0.4824(2) 0.96009(15) 0.69606(10) 0.0215(5) Uani 1 1 d . . . . .
C31' C 0.5790(2) 0.84576(16) 0.78564(11) 0.0274(5) Uani 1 1 d . . . . .
C36' C 0.4886(3) 0.78049(17) 0.77023(12) 0.0351(6) Uani 1 1 d . . . . .
H36' H 0.415444 0.794744 0.768597 0.042 Uiso 1 1 calc R . . . .
C35' C 0.5078(3) 0.6946(2) 0.75738(14) 0.0518(9) Uani 1 1 d . . . . .
H35' H 0.447425 0.650749 0.745920 0.062 Uiso 1 1 calc R . . . .
C34' C 0.6168(4) 0.6737(2) 0.76156(17) 0.0629(11) Uani 1 1 d . . . . .
H34' H 0.629744 0.615473 0.753534 0.076 Uiso 1 1 calc R . . . .
C33' C 0.7064(3) 0.7382(2) 0.77750(16) 0.0525(9) Uani 1 1 d . . . . .
H33' H 0.779625 0.723592 0.779919 0.063 Uiso 1 1 calc R . . . .
C32' C 0.6879(2) 0.82453(17) 0.78989(12) 0.0316(6) Uani 1 1 d . . . . .
H32' H 0.748467 0.868178 0.801053 0.038 Uiso 1 1 calc R . . . .
C24' C 0.7870(2) 1.03482(19) 0.69994(13) 0.0335(6) Uani 1 1 d . . . . .
H24D H 0.806589 1.096918 0.710607 0.050 Uiso 1 1 calc GR . . . .
H24E H 0.826918 1.013891 0.670198 0.050 Uiso 1 1 calc GR . . . .
H24F H 0.807318 1.005509 0.735497 0.050 Uiso 1 1 calc GR . . . .
C25' C 0.6241(2) 1.04206(16) 0.61453(11) 0.0260(5) Uani 1 1 d . . . . .
H25D H 0.641865 1.000289 0.584633 0.039 Uiso 1 1 calc GR . . . .
H25E H 0.659507 1.099249 0.612062 0.039 Uiso 1 1 calc GR . . . .
H25F H 0.543777 1.043279 0.607145 0.039 Uiso 1 1 calc GR . . . .
C26' C 0.4001(2) 0.93058(14) 0.64214(10) 0.0210(5) Uani 1 1 d . . . . .
C30' C 0.5202(2) 0.82730(16) 0.60530(12) 0.0305(6) Uani 1 1 d . . . . .
H30D H 0.587055 0.854761 0.596019 0.046 Uiso 1 1 calc GR . . . .
H30E H 0.496037 0.772880 0.579445 0.046 Uiso 1 1 calc GR . . . .
H30F H 0.536287 0.816132 0.646970 0.046 Uiso 1 1 calc GR . . . .
C29' C 0.3801(3) 0.8914(2) 0.53174(12) 0.0375(6) Uani 1 1 d . . . . .
H29D H 0.337202 0.836530 0.513648 0.056 Uiso 1 1 calc GR . . . .
H29E H 0.438757 0.904123 0.510623 0.056 Uiso 1 1 calc GR . . . .
H29F H 0.331312 0.937287 0.529076 0.056 Uiso 1 1 calc GR . . . .
C28' C 0.1959(2) 0.89098(18) 0.59847(13) 0.0368(6) Uani 1 1 d . . . . .
H28D H 0.166280 0.920575 0.564170 0.055 Uiso 1 1 calc GR . . . .
H28E H 0.138350 0.879940 0.620568 0.055 Uiso 1 1 calc GR . . . .
H28F H 0.219908 0.836298 0.584644 0.055 Uiso 1 1 calc GR . . . .
C27' C 0.2614(2) 1.01589(17) 0.67795(13) 0.0313(6) Uani 1 1 d . . . . .
H27D H 0.230811 0.990722 0.708810 0.047 Uiso 1 1 calc GR . . . .
H27E H 0.205748 1.046976 0.654502 0.047 Uiso 1 1 calc GR . . . .
H27F H 0.327116 1.055811 0.696651 0.047 Uiso 1 1 calc GR . . . .
P2 P 0.29132(6) 0.58531(6) 0.56983(4) 0.04146(19) Uani 1 1 d . . . . .
F11 F 0.36035(17) 0.61615(14) 0.52222(10) 0.0646(6) Uani 1 1 d . . . . .
F12 F 0.22211(16) 0.55418(13) 0.61851(9) 0.0568(5) Uani 1 1 d . . . . .
F13B F 0.2369(3) 0.67779(17) 0.56968(15) 0.0711(9) Uani 0.818(4) 1 d . U P A 1
F14B F 0.3924(3) 0.6296(2) 0.62176(12) 0.0766(10) Uani 0.818(4) 1 d . U P A 1
F15B F 0.3421(3) 0.4964(2) 0.56632(17) 0.0650(9) Uani 0.818(4) 1 d . U P A 1
F16B F 0.1860(3) 0.5467(2) 0.51620(13) 0.0611(8) Uani 0.818(4) 1 d . U P A 1
F13 F 0.3004(13) 0.6714(9) 0.6088(7) 0.070(3) Uani 0.182(4) 1 d . U P A 2
F14 F 0.3992(10) 0.5556(11) 0.6250(5) 0.066(3) Uani 0.182(4) 1 d . U P A 2
F15 F 0.2824(15) 0.4768(11) 0.5450(8) 0.075(4) Uani 0.182(4) 1 d . U P A 2
F16 F 0.1861(13) 0.5924(12) 0.5327(8) 0.070(3) Uani 0.182(4) 1 d . U P A 2
P1 P 0.80709(6) 0.88050(5) 0.51573(3) 0.03083(16) Uani 1 1 d . . . . .
F1 F 0.8508(2) 0.98202(13) 0.53217(10) 0.0710(6) Uani 1 1 d . . . . .
F2 F 0.75927(15) 0.77979(11) 0.49923(8) 0.0480(4) Uani 1 1 d . . . . .
F3 F 0.67988(16) 0.90524(13) 0.49569(9) 0.0604(5) Uani 1 1 d . . . . .
F4 F 0.79055(17) 0.87777(13) 0.58310(8) 0.0537(5) Uani 1 1 d . . . . .
F5 F 0.93085(15) 0.85389(15) 0.53575(9) 0.0620(5) Uani 1 1 d . . . . .
F6 F 0.82002(19) 0.88315(16) 0.44798(8) 0.0699(6) Uani 1 1 d . . . . .
P3 P 0.23040(7) 0.45228(5) 0.91364(3) 0.03428(17) Uani 1 1 d . . . . .
F21 F 0.1983(3) 0.53737(14) 0.94824(10) 0.0850(8) Uani 1 1 d . . . . .
F22 F 0.2653(2) 0.36933(13) 0.87824(9) 0.0688(6) Uani 1 1 d . . . . .
F23 F 0.10590(17) 0.43045(14) 0.87440(12) 0.0761(7) Uani 1 1 d . . . . .
F24 F 0.2064(2) 0.39332(16) 0.96318(11) 0.0826(7) Uani 1 1 d . . . . .
F25 F 0.3562(2) 0.47481(14) 0.95135(12) 0.0880(8) Uani 1 1 d . . . . .
F26 F 0.2577(2) 0.51132(14) 0.86360(9) 0.0677(6) Uani 1 1 d . . . . .
P4 P 0.05524(6) 0.91833(5) 0.81409(4) 0.04024(19) Uani 1 1 d . . . . .
F31 F 0.14148(19) 1.00160(16) 0.84135(13) 0.0911(8) Uani 1 1 d . . . . .
F32 F -0.0302(2) 0.83514(16) 0.78179(15) 0.0987(9) Uani 1 1 d . . . . .
F33 F -0.04783(16) 0.96880(14) 0.82545(10) 0.0631(5) Uani 1 1 d . . . . .
F34 F 0.0690(3) 0.8838(2) 0.87735(13) 0.1175(12) Uani 1 1 d . . . . .
F35 F 0.1570(2) 0.86647(17) 0.80291(15) 0.0975(9) Uani 1 1 d . . . . .
F36 F 0.0415(2) 0.95327(19) 0.74966(11) 0.0859(8) Uani 1 1 d . . . . .
C42B C 1.0101(17) 0.6430(15) 0.9876(11) 0.096(4) Uani 0.39(2) 1 d . U P B 2
H42A H 1.061336 0.618587 0.965392 0.144 Uiso 0.39(2) 1 calc GR . P B 2
H42B H 0.936047 0.638199 0.961581 0.144 Uiso 0.39(2) 1 calc GR . P B 2
H42C H 1.007555 0.611442 1.021771 0.144 Uiso 0.39(2) 1 calc GR . P B 2
N41 N 1.0990(4) 0.8015(4) 1.0398(2) 0.1091(15) Uani 1 1 d . U . . .
C41 C 1.0516(4) 0.7417(4) 1.0104(2) 0.0834(13) Uani 1 1 d . U . . .
C42 C 0.9831(10) 0.6765(11) 0.9639(7) 0.094(3) Uani 0.61(2) 1 d . U P B 1
H42D H 0.936195 0.638835 0.981888 0.141 Uiso 0.61(2) 1 calc GR . P B 1
H42E H 1.031246 0.642094 0.945105 0.141 Uiso 0.61(2) 1 calc GR . P B 1
H42F H 0.936329 0.705173 0.933777 0.141 Uiso 0.61(2) 1 calc GR . P B 1
O1W O 0.9877(15) 0.9085(12) 0.3904(7) 0.068(7) Uani 0.159(9) 1 d . . P . .
H1WA H 1.043418 0.935947 0.416610 0.102 Uiso 0.159(9) 1 d G . P . .
H1WB H 0.937659 0.889379 0.408255 0.102 Uiso 0.159(9) 1 d G . P . .

loop_
_atom_site_aniso_label
_atom_site_aniso_U_11
_atom_site_aniso_U_22
_atom_site_aniso_U_33
_atom_site_aniso_U_23
_atom_site_aniso_U_13
_atom_site_aniso_U_12
O2 0.0264(9) 0.0296(9) 0.0300(9) 0.0158(8) -0.0010(7) -0.0064(7)
O1 0.0218(9) 0.0326(10) 0.0333(10) 0.0112(8) 0.0034(7) 0.0012(7)
O2' 0.0198(8) 0.0469(11) 0.0222(9) 0.0136(8) 0.0063(7) 0.0079(8)
O1' 0.0250(9) 0.0341(10) 0.0218(8) 0.0119(7) 0.0053(7) 0.0044(7)
N1 0.0306(12) 0.0379(13) 0.0326(12) 0.0147(10) 0.0082(10) 0.0151(10)
N3 0.0336(12) 0.0267(11) 0.0318(12) 0.0090(9) 0.0142(10) -0.0004(9)
N2 0.0281(11) 0.0241(11) 0.0304(11) 0.0046(9) 0.0079(9) -0.0012(9)
N1' 0.0357(12) 0.0323(12) 0.0276(11) 0.0088(9) 0.0002(10) 0.0081(10)
N3' 0.0216(11) 0.0345(12) 0.0254(11) -0.0041(9) 0.0057(9) 0.0073(9)
N2' 0.0286(11) 0.0342(12) 0.0214(11) -0.0011(9) 0.0050(9) 0.0057(9)
C1 0.0242(12) 0.0284(13) 0.0250(13) 0.0101(10) 0.0027(10) -0.0009(10)
C2 0.0264(13) 0.0240(12) 0.0257(12) 0.0054(10) 0.0120(10) 0.0059(10)
C3 0.0293(13) 0.0211(12) 0.0212(12) 0.0069(9) 0.0088(10) 0.0042(10)
C11 0.0456(16) 0.0155(12) 0.0343(14) 0.0007(10) 0.0172(13) -0.0041(11)
C16 0.0459(17) 0.0209(13) 0.0545(18) 0.0030(12) 0.0267(15) 0.0008(12)
C15 0.073(2) 0.0213(14) 0.086(3) 0.0068(16) 0.056(2) 0.0049(15)
C14 0.109(3) 0.0236(15) 0.062(2) -0.0028(15) 0.059(2) -0.0010(17)
C13 0.107(3) 0.0302(16) 0.0360(17) -0.0032(13) 0.0301(19) -0.0105(18)
C12 0.063(2) 0.0288(14) 0.0324(15) 0.0012(12) 0.0158(14) -0.0060(14)
C4 0.0414(19) 0.075(3) 0.053(2) 0.0195(18) -0.0062(16) 0.0209(17)
C5 0.057(2) 0.0367(16) 0.0555(19) 0.0252(14) 0.0245(16) 0.0257(15)
C6 0.0274(13) 0.0184(11) 0.0257(12) 0.0054(9) 0.0090(10) 0.0041(10)
C9 0.0384(16) 0.0440(16) 0.0292(14) 0.0061(12) 0.0166(12) 0.0065(13)
C10 0.0478(18) 0.0356(16) 0.0505(18) 0.0208(14) 0.0208(15) -0.0012(13)
C8 0.0281(14) 0.0349(15) 0.0451(17) 0.0039(13) 0.0068(12) -0.0020(12)
C7 0.0363(15) 0.0332(14) 0.0281(14) 0.0012(11) 0.0041(12) 0.0014(12)
C1' 0.0228(12) 0.0318(13) 0.0197(12) 0.0089(10) 0.0066(10) 0.0035(10)
C2' 0.0235(12) 0.0239(12) 0.0228(12) 0.0014(10) 0.0018(10) -0.0003(10)
C3' 0.0216(12) 0.0273(12) 0.0233(12) 0.0044(10) 0.0025(10) 0.0059(10)
C11' 0.0220(12) 0.0231(12) 0.0274(13) -0.0003(10) 0.0071(10) 0.0054(10)
C16' 0.0278(13) 0.0289(13) 0.0283(13) 0.0039(10) 0.0049(11) 0.0053(11)
C15' 0.0293(14) 0.0336(14) 0.0342(15) -0.0011(12) -0.0006(12) 0.0064(11)
C14' 0.0204(13) 0.0267(13) 0.0517(17) -0.0098(12) 0.0055(12) 0.0018(10)
C13' 0.0311(14) 0.0257(13) 0.0414(16) -0.0036(11) 0.0170(12) -0.0010(11)
C12' 0.0305(13) 0.0227(12) 0.0289(13) -0.0003(10) 0.0109(11) 0.0014(10)
C4' 0.0537(19) 0.0431(17) 0.0272(14) 0.0151(13) -0.0015(13) 0.0062(14)
C5' 0.0474(18) 0.0436(17) 0.0516(19) 0.0173(15) 0.0094(15) 0.0244(15)
C6' 0.0251(12) 0.0210(12) 0.0231(12) 0.0004(9) 0.0054(10) 0.0075(10)
C10' 0.0282(14) 0.0444(16) 0.0315(14) -0.0098(12) 0.0021(12) 0.0011(12)
C9' 0.0273(14) 0.060(2) 0.0407(16) -0.0024(14) 0.0088(13) 0.0170(14)
C8' 0.0444(17) 0.0530(18) 0.0294(14) 0.0121(13) 0.0195(13) 0.0187(14)
C7' 0.0432(18) 0.057(2) 0.0305(15) -0.0098(14) 0.0018(13) -0.0029(15)
O21 0.0204(8) 0.0296(9) 0.0270(9) 0.0110(7) 0.0028(7) 0.0014(7)
O22 0.0183(8) 0.0247(8) 0.0281(9) 0.0126(7) 0.0048(7) 0.0027(7)
O21' 0.0207(8) 0.0320(9) 0.0172(8) 0.0026(7) 0.0034(7) -0.0039(7)
O22' 0.0211(8) 0.0381(10) 0.0173(8) 0.0032(7) 0.0042(7) -0.0016(7)
N21 0.0249(11) 0.0365(12) 0.0253(11) 0.0087(9) 0.0002(9) 0.0029(9)
N23 0.0400(13) 0.0217(11) 0.0314(12) 0.0081(9) 0.0074(10) 0.0048(9)
N22 0.0257(11) 0.0225(10) 0.0256(11) 0.0029(8) 0.0053(9) -0.0044(8)
N21' 0.0229(10) 0.0233(10) 0.0222(10) 0.0054(8) 0.0084(8) 0.0022(8)
N23' 0.0326(11) 0.0214(10) 0.0201(10) 0.0017(8) 0.0014(9) 0.0053(9)
N22' 0.0204(10) 0.0237(10) 0.0274(11) 0.0029(8) 0.0008(8) -0.0005(8)
C21 0.0210(12) 0.0323(14) 0.0278(13) 0.0100(11) 0.0036(10) 0.0002(10)
C22 0.0260(12) 0.0192(11) 0.0171(11) 0.0018(9) 0.0047(9) 0.0062(9)
C23 0.0238(12) 0.0186(11) 0.0165(11) 0.0032(9) 0.0030(9) 0.0050(9)
C31 0.0319(14) 0.0256(13) 0.0289(13) 0.0007(10) 0.0104(11) 0.0057(11)
C32 0.0326(14) 0.0252(13) 0.0280(13) 0.0021(10) 0.0098(11) -0.0001(11)
C33 0.0521(18) 0.0232(13) 0.0385(16) 0.0022(11) 0.0193(14) -0.0005(12)
C34 0.062(2) 0.0252(14) 0.0514(18) 0.0123(13) 0.0240(16) 0.0167(14)
C35 0.0394(16) 0.0403(16) 0.0335(15) 0.0122(12) 0.0120(12) 0.0174(13)
C36 0.0301(14) 0.0314(14) 0.0313(14) -0.0003(11) 0.0072(11) 0.0043(11)
C24 0.0207(13) 0.0537(18) 0.0436(17) 0.0118(14) -0.0011(12) 0.0033(12)
C25 0.0416(17) 0.0518(18) 0.0268(14) 0.0150(13) -0.0042(12) 0.0022(14)
C26 0.0292(13) 0.0198(11) 0.0166(11) 0.0005(9) 0.0021(10) 0.0008(10)
C30 0.0546(19) 0.0301(15) 0.0404(16) 0.0035(12) 0.0127(14) 0.0172(13)
C29 0.070(2) 0.0364(17) 0.055(2) 0.0283(15) 0.0174(17) 0.0104(16)
C28 0.0369(16) 0.0373(16) 0.060(2) 0.0050(15) 0.0055(15) -0.0131(13)
C27 0.0288(14) 0.0337(14) 0.0332(14) 0.0023(11) 0.0134(11) 0.0027(11)
C21' 0.0237(13) 0.0288(13) 0.0290(13) 0.0047(10) 0.0050(10) 0.0002(10)
C22' 0.0248(12) 0.0166(11) 0.0190(11) -0.0001(9) 0.0043(9) 0.0030(9)
C23' 0.0248(12) 0.0224(12) 0.0191(11) 0.0047(9) 0.0083(10) 0.0022(9)
C31' 0.0339(14) 0.0219(12) 0.0254(13) 0.0009(10) 0.0058(11) 0.0018(10)
C36' 0.0436(16) 0.0278(14) 0.0297(14) 0.0050(11) 0.0020(12) -0.0064(12)
C35' 0.083(3) 0.0277(15) 0.0431(18) -0.0063(13) 0.0240(18) -0.0159(16)
C34' 0.118(3) 0.0208(15) 0.067(2) -0.0020(15) 0.061(2) 0.0094(18)
C33' 0.074(2) 0.0361(17) 0.067(2) 0.0132(16) 0.049(2) 0.0244(17)
C32' 0.0405(15) 0.0267(13) 0.0337(14) 0.0073(11) 0.0172(12) 0.0098(11)
C24' 0.0244(13) 0.0422(16) 0.0358(15) 0.0075(12) 0.0114(11) -0.0013(11)
C25' 0.0339(14) 0.0237(12) 0.0239(12) 0.0064(10) 0.0118(11) 0.0050(10)
C26' 0.0257(12) 0.0147(11) 0.0228(12) 0.0070(9) 0.0041(10) 0.0002(9)
C30' 0.0360(15) 0.0226(12) 0.0332(14) -0.0002(11) 0.0081(12) 0.0082(11)
C29' 0.0474(17) 0.0417(16) 0.0202(13) 0.0009(11) 0.0006(12) 0.0074(13)
C28' 0.0272(14) 0.0340(15) 0.0417(16) 0.0042(12) -0.0046(12) -0.0064(11)
C27' 0.0253(13) 0.0307(14) 0.0387(15) 0.0032(11) 0.0088(11) 0.0042(11)
P2 0.0283(4) 0.0472(5) 0.0454(5) -0.0060(4) 0.0075(3) 0.0001(3)
F11 0.0587(13) 0.0710(14) 0.0677(13) 0.0011(11) 0.0301(11) -0.0058(10)
F12 0.0522(11) 0.0685(13) 0.0540(12) 0.0032(10) 0.0225(9) 0.0087(10)
F13B 0.102(2) 0.0516(15) 0.075(2) 0.0142(14) 0.0422(18) 0.0330(15)
F14B 0.0640(18) 0.098(2) 0.0496(15) -0.0040(15) -0.0066(13) -0.0309(18)
F15B 0.061(2) 0.0591(19) 0.088(2) 0.0170(17) 0.0347(18) 0.0263(17)
F16B 0.0419(14) 0.081(2) 0.0472(16) -0.0077(15) -0.0059(12) -0.0094(16)
F13 0.071(6) 0.062(5) 0.079(6) -0.005(5) 0.030(5) -0.005(5)
F14 0.049(5) 0.094(6) 0.057(5) 0.012(5) 0.015(4) 0.005(5)
F15 0.071(8) 0.079(7) 0.088(8) -0.002(6) 0.051(7) 0.001(7)
F16 0.052(5) 0.090(7) 0.068(6) 0.018(6) 0.007(5) 0.014(6)
P1 0.0348(4) 0.0292(4) 0.0295(4) 0.0053(3) 0.0079(3) 0.0056(3)
F1 0.0863(16) 0.0389(11) 0.0772(15) 0.0093(10) 0.0022(12) -0.0152(10)
F2 0.0529(11) 0.0324(9) 0.0557(11) -0.0001(8) 0.0076(9) 0.0058(8)
F3 0.0501(11) 0.0540(12) 0.0681(13) -0.0088(10) -0.0067(10) 0.0246(9)
F4 0.0642(12) 0.0631(12) 0.0372(10) 0.0022(9) 0.0201(9) 0.0079(10)
F5 0.0338(10) 0.0884(15) 0.0606(12) -0.0034(11) 0.0053(9) 0.0169(10)
F6 0.0813(15) 0.0936(16) 0.0346(10) 0.0149(10) 0.0171(10) -0.0108(12)
P3 0.0445(4) 0.0274(4) 0.0294(4) 0.0030(3) 0.0033(3) 0.0086(3)
F21 0.148(2) 0.0569(13) 0.0575(13) -0.0035(11) 0.0306(15) 0.0439(15)
F22 0.0941(16) 0.0540(12) 0.0594(13) -0.0031(10) 0.0118(12) 0.0398(12)
F23 0.0451(12) 0.0613(13) 0.1097(19) 0.0131(13) -0.0112(12) 0.0073(10)
F24 0.113(2) 0.0773(16) 0.0739(15) 0.0420(13) 0.0411(14) 0.0135(14)
F25 0.0729(15) 0.0502(13) 0.113(2) 0.0231(13) -0.0407(14) -0.0059(11)
F26 0.0937(16) 0.0595(13) 0.0583(13) 0.0301(10) 0.0215(12) 0.0178(12)
P4 0.0304(4) 0.0378(4) 0.0501(5) 0.0055(3) 0.0032(3) 0.0053(3)
F31 0.0568(14) 0.0655(15) 0.127(2) -0.0244(14) -0.0095(14) -0.0098(11)
F32 0.0695(16) 0.0590(15) 0.152(3) -0.0060(15) 0.0090(16) -0.0198(12)
F33 0.0487(11) 0.0785(14) 0.0670(13) 0.0123(11) 0.0143(10) 0.0268(10)
F34 0.101(2) 0.191(3) 0.0859(19) 0.085(2) 0.0266(16) 0.067(2)
F35 0.0601(14) 0.0789(17) 0.155(3) -0.0104(17) 0.0279(16) 0.0329(13)
F36 0.0767(16) 0.124(2) 0.0643(15) 0.0298(14) 0.0244(13) 0.0090(15)
C42B 0.070(6) 0.140(8) 0.085(7) 0.004(6) 0.037(6) 0.010(6)
N41 0.105(4) 0.141(4) 0.083(3) 0.013(3) 0.030(3) -0.002(3)
C41 0.059(3) 0.131(4) 0.065(3) 0.007(3) 0.031(2) 0.005(3)
C42 0.068(5) 0.140(7) 0.075(6) -0.008(5) 0.030(4) 0.003(5)
O1W 0.062(12) 0.075(13) 0.056(11) -0.021(9) 0.008(8) -0.005(9)

loop_
_atom_type_symbol
_atom_type_description
_atom_type_scat_dispersion_real
_atom_type_scat_dispersion_imag
_atom_type_scat_source
C C 0.0033 0.0016 'International Tables Vol C Tables 4.2.6.8 and 6.1.1.4'
H H 0.0000 0.0000 'International Tables Vol C Tables 4.2.6.8 and 6.1.1.4'
F F 0.0171 0.0103 'International Tables Vol C Tables 4.2.6.8 and 6.1.1.4'
N N 0.0061 0.0033 'International Tables Vol C Tables 4.2.6.8 and 6.1.1.4'
O O 0.0106 0.0060 'International Tables Vol C Tables 4.2.6.8 and 6.1.1.4'
P P 0.1023 0.0942 'International Tables Vol C Tables 4.2.6.8 and 6.1.1.4'

loop_
_exptl_crystal_face_index_h
_exptl_crystal_face_index_k
_exptl_crystal_face_index_l
_exptl_crystal_face_perp_dist
0 1 1 0.1092
0 -1 -1 0.1092
1 2 -2 0.0879
-1 -2 2 0.1659
1 1 0 0.1094
0 0 1 0.0882
0 0 -1 0.0882
1 -1 0 0.0925
-1 1 0 0.1411
0 1 -1 0.0747
-1 0 -1 0.1081
-1 0 1 0.1570

loop_
_geom_angle_atom_site_label_1
_geom_angle_atom_site_label_2
_geom_angle_atom_site_label_3
_geom_angle
C3 O2 C1 106.59(18)
C2 O1 C1 107.78(18)
C3' O2' C1' 106.43(17)
C2' O1' C1' 107.39(17)
C2 N1 C4 121.0(2)
C2 N1 C5 121.6(2)
C4 N1 C5 117.0(2)
C6 N3 C9 121.8(2)
C6 N3 C10 121.8(2)
C9 N3 C10 116.3(2)
C6 N2 C8 122.9(2)
C6 N2 C7 121.8(2)
C7 N2 C8 115.3(2)
C2' N1' C4' 122.0(2)
C2' N1' C5' 120.0(2)
C4' N1' C5' 117.7(2)
C6' N3' C10' 122.8(2)
C6' N3' C9' 122.6(2)
C10' N3' C9' 114.6(2)
C6' N2' C8' 123.1(2)
C6' N2' C7' 121.7(2)
C7' N2' C8' 115.0(2)
O2 C1 O1 106.51(17)
O2 C1 C11 110.2(2)
O2 C1 C1' 109.5(2)
O1 C1 C11 110.0(2)
O1 C1 C1' 105.34(19)
C11 C1 C1' 114.88(19)
O1 C2 C3 110.1(2)
N1 C2 O1 115.8(2)
N1 C2 C3 134.1(2)
C2 C3 O2 108.8(2)
C2 C3 C6 131.2(2)
C6 C3 O2 119.7(2)
C16 C11 C1 120.9(3)
C16 C11 C12 119.7(3)
C12 C11 C1 119.4(3)
C11 C16 H16 120.1
C11 C16 C15 119.9(3)
C15 C16 H16 120.1
C16 C15 H15 119.9
C14 C15 C16 120.1(3)
C14 C15 H15 119.9
C15 C14 H14 120.0
C13 C14 C15 120.0(3)
C13 C14 H14 120.0
C14 C13 H13 119.8
C14 C13 C12 120.5(4)
C12 C13 H13 119.8
C11 C12 C13 119.8(3)
C11 C12 H12 120.1
C13 C12 H12 120.1
N1 C4 H4A 109.5
N1 C4 H4B 109.5
N1 C4 H4C 109.5
H4A C4 H4B 109.5
H4A C4 H4C 109.5
H4B C4 H4C 109.5
N1 C5 H5A 109.5
N1 C5 H5B 109.5
N1 C5 H5C 109.5
H5A C5 H5B 109.5
H5A C5 H5C 109.5
H5B C5 H5C 109.5
N3 C6 C3 118.8(2)
N2 C6 N3 120.4(2)
N2 C6 C3 120.8(2)
N3 C9 H9A 109.5
N3 C9 H9B 109.5
N3 C9 H9C 109.5
H9A C9 H9B 109.5
H9A C9 H9C 109.5
H9B C9 H9C 109.5
N3 C10 H10A 109.5
N3 C10 H10B 109.5
N3 C10 H10C 109.5
H10A C10 H10B 109.5
H10A C10 H10C 109.5
H10B C10 H10C 109.5
N2 C8 H8A 109.5
N2 C8 H8B 109.5
N2 C8 H8C 109.5
H8A C8 H8B 109.5
H8A C8 H8C 109.5
H8B C8 H8C 109.5
N2 C7 H7A 109.5
N2 C7 H7B 109.5
N2 C7 H7C 109.5
H7A C7 H7B 109.5
H7A C7 H7C 109.5
H7B C7 H7C 109.5
O2' C1' O1' 106.66(18)
O2' C1' C1 109.12(19)
O2' C1' C11' 110.38(19)
O1' C1' C1 107.46(19)
O1' C1' C11' 110.54(19)
C11' C1' C1 112.47(19)
O1' C2' C3' 110.2(2)
N1' C2' O1' 116.2(2)
N1' C2' C3' 133.4(2)
O2' C3' C6' 117.5(2)
C2' C3' O2' 108.8(2)
C2' C3' C6' 133.7(2)
C16' C11' C1' 119.8(2)
C12' C11' C1' 120.0(2)
C12' C11' C16' 120.0(2)
C11' C16' H16' 120.2
C15' C16' C11' 119.6(2)
C15' C16' H16' 120.2
C16' C15' H15' 119.9
C16' C15' C14' 120.2(3)
C14' C15' H15' 119.9
C15' C14' H14' 120.0
C13' C14' C15' 120.0(2)
C13' C14' H14' 120.0
C14' C13' H13' 119.9
C14' C13' C12' 120.1(2)
C12' C13' H13' 119.9
C11' C12' H12' 120.0
C13' C12' C11' 120.0(2)
C13' C12' H12' 120.0
N1' C4' H4'A 109.5
N1' C4' H4'B 109.5
N1' C4' H4'C 109.5
H4'A C4' H4'B 109.5
H4'A C4' H4'C 109.5
H4'B C4' H4'C 109.5
N1' C5' H5'A 109.5
N1' C5' H5'B 109.5
N1' C5' H5'C 109.5
H5'A C5' H5'B 109.5
H5'A C5' H5'C 109.5
H5'B C5' H5'C 109.5
N3' C6' C3' 120.3(2)
N2' C6' N3' 120.7(2)
N2' C6' C3' 119.0(2)
N3' C10' H10D 109.5
N3' C10' H10E 109.5
N3' C10' H10F 109.5
H10D C10' H10E 109.5
H10D C10' H10F 109.5
H10E C10' H10F 109.5
N3' C9' H9'A 109.5
N3' C9' H9'B 109.5
N3' C9' H9'C 109.5
H9'A C9' H9'B 109.5
H9'A C9' H9'C 109.5
H9'B C9' H9'C 109.5
N2' C8' H8'A 109.5
N2' C8' H8'B 109.5
N2' C8' H8'C 109.5
H8'A C8' H8'B 109.5
H8'A C8' H8'C 109.5
H8'B C8' H8'C 109.5
N2' C7' H7'A 109.5
N2' C7' H7'B 109.5
N2' C7' H7'C 109.5
H7'A C7' H7'B 109.5
H7'A C7' H7'C 109.5
H7'B C7' H7'C 109.5
C22 O21 C21 106.93(17)
C21 O22 C23 106.50(17)
C22' O21' C21' 103.76(17)
C21' O22' C23' 101.88(17)
C22 N21 C24 121.3(2)
C22 N21 C25 120.5(2)
C24 N21 C25 116.7(2)
C26 N23 C30 122.9(2)
C26 N23 C29 122.2(2)
C30 N23 C29 114.9(2)
C26 N22 C28 123.2(2)
C26 N22 C27 121.9(2)
C27 N22 C28 114.4(2)
C22' N21' C24' 121.6(2)
C22' N21' C25' 121.5(2)
C25' N21' C24' 116.27(19)
C26' N23' C30' 121.5(2)
C26' N23' C29' 123.8(2)
C29' N23' C30' 114.8(2)
C26' N22' C28' 123.7(2)
C26' N22' C27' 121.8(2)
C27' N22' C28' 114.2(2)
O21 C21 C31 111.5(2)
O21 C21 C21' 106.68(19)
O22 C21 O21 107.06(18)
O22 C21 C31 111.1(2)
O22 C21 C21' 108.5(2)
C31 C21 C21' 111.9(2)
O21 C22 C23 110.27(19)
N21 C22 O21 115.4(2)
N21 C22 C23 134.1(2)
C22 C23 O22 108.19(18)
C22 C23 C26 134.7(2)
C26 C23 O22 116.9(2)
C32 C31 C21 120.9(2)
C32 C31 C36 120.1(2)
C36 C31 C21 119.0(2)
C31 C32 H32 120.1
C33 C32 C31 119.8(3)
C33 C32 H32 120.1
C32 C33 H33 120.0
C32 C33 C34 119.9(3)
C34 C33 H33 120.0
C33 C34 H34 119.7
C35 C34 C33 120.5(3)
C35 C34 H34 119.7
C34 C35 H35 119.9
C34 C35 C36 120.1(3)
C36 C35 H35 119.9
C31 C36 H36 120.3
C35 C36 C31 119.5(3)
C35 C36 H36 120.3
N21 C24 H24A 109.5
N21 C24 H24B 109.5
N21 C24 H24C 109.5
H24A C24 H24B 109.5
H24A C24 H24C 109.5
H24B C24 H24C 109.5
N21 C25 H25A 109.5
N21 C25 H25B 109.5
N21 C25 H25C 109.5
H25A C25 H25B 109.5
H25A C25 H25C 109.5
H25B C25 H25C 109.5
N23 C26 C23 120.8(2)
N22 C26 N23 120.4(2)
N22 C26 C23 118.8(2)
N23 C30 H30A 109.5
N23 C30 H30B 109.5
N23 C30 H30C 109.5
H30A C30 H30B 109.5
H30A C30 H30C 109.5
H30B C30 H30C 109.5
N23 C29 H29A 109.5
N23 C29 H29B 109.5
N23 C29 H29C 109.5
H29A C29 H29B 109.5
H29A C29 H29C 109.5
H29B C29 H29C 109.5
N22 C28 H28A 109.5
N22 C28 H28B 109.5
N22 C28 H28C 109.5
H28A C28 H28B 109.5
H28A C28 H28C 109.5
H28B C28 H28C 109.5
N22 C27 H27A 109.5
N22 C27 H27B 109.5
N22 C27 H27C 109.5
H27A C27 H27B 109.5
H27A C27 H27C 109.5
H27B C27 H27C 109.5
O21' C21' C21 107.32(19)
O21' C21' C31' 110.2(2)
O22' C21' O21' 103.08(18)
O22' C21' C21 107.76(19)
O22' C21' C31' 112.8(2)
C31' C21' C21 114.9(2)
O21' C22' C23' 109.63(19)
N21' C22' O21' 116.0(2)
N21' C22' C23' 134.4(2)
C22' C23' O22' 107.11(19)
C22' C23' C26' 134.0(2)
C26' C23' O22' 118.75(19)
C36' C31' C21' 119.3(2)
C32' C31' C21' 120.1(2)
C32' C31' C36' 120.3(2)
C31' C36' H36' 120.2
C35' C36' C31' 119.7(3)
C35' C36' H36' 120.2
C36' C35' H35' 120.1
C36' C35' C34' 119.8(3)
C34' C35' H35' 120.1
C35' C34' H34' 119.7
C33' C34' C35' 120.5(3)
C33' C34' H34' 119.7
C34' C33' H33' 120.0
C34' C33' C32' 120.1(3)
C32' C33' H33' 120.0
C31' C32' H32' 120.2
C33' C32' C31' 119.6(3)
C33' C32' H32' 120.2
N21' C24' H24D 109.5
N21' C24' H24E 109.5
N21' C24' H24F 109.5
H24D C24' H24E 109.5
H24D C24' H24F 109.5
H24E C24' H24F 109.5
N21' C25' H25D 109.5
N21' C25' H25E 109.5
N21' C25' H25F 109.5
H25D C25' H25E 109.5
H25D C25' H25F 109.5
H25E C25' H25F 109.5
N23' C26' C23' 119.5(2)
N22' C26' N23' 120.4(2)
N22' C26' C23' 120.1(2)
N23' C30' H30D 109.5
N23' C30' H30E 109.5
N23' C30' H30F 109.5
H30D C30' H30E 109.5
H30D C30' H30F 109.5
H30E C30' H30F 109.5
N23' C29' H29D 109.5
N23' C29' H29E 109.5
N23' C29' H29F 109.5
H29D C29' H29E 109.5
H29D C29' H29F 109.5
H29E C29' H29F 109.5
N22' C28' H28D 109.5
N22' C28' H28E 109.5
N22' C28' H28F 109.5
H28D C28' H28E 109.5
H28D C28' H28F 109.5
H28E C28' H28F 109.5
N22' C27' H27D 109.5
N22' C27' H27E 109.5
N22' C27' H27F 109.5
H27D C27' H27E 109.5
H27D C27' H27F 109.5
H27E C27' H27F 109.5
F11 P2 F12 179.59(13)
F11 P2 F13B 88.97(13)
F11 P2 F16B 90.86(15)
F11 P2 F14 100.7(4)
F11 P2 F15 94.9(5)
F12 P2 F13B 91.12(13)
F12 P2 F14 78.9(4)
F12 P2 F15 85.2(5)
F14B P2 F11 88.15(14)
F14B P2 F12 91.45(13)
F14B P2 F13B 88.99(19)
F14B P2 F16B 176.1(2)
F15B P2 F11 88.95(15)
F15B P2 F12 90.97(15)
F15B P2 F13B 177.02(18)
F15B P2 F14B 93.1(2)
F15B P2 F16B 90.64(19)
F16B P2 F12 89.55(14)
F16B P2 F13B 87.26(19)
F13 P2 F11 98.8(5)
F13 P2 F12 81.0(5)
F13 P2 F14 87.7(8)
F13 P2 F15 163.6(9)
F15 P2 F14 81.0(8)
F16 P2 F11 94.3(7)
F16 P2 F12 86.1(7)
F16 P2 F13 96.6(10)
F16 P2 F14 163.6(8)
F16 P2 F15 91.3(9)
F1 P1 F3 89.66(12)
F2 P1 F1 178.12(12)
F2 P1 F3 88.53(10)
F2 P1 F4 90.25(10)
F4 P1 F1 89.25(12)
F4 P1 F3 89.29(11)
F5 P1 F1 91.64(13)
F5 P1 F2 90.17(11)
F5 P1 F3 178.57(13)
F5 P1 F4 90.12(11)
F5 P1 F6 91.35(12)
F6 P1 F1 91.14(12)
F6 P1 F2 89.31(11)
F6 P1 F3 89.23(12)
F6 P1 F4 178.46(12)
F21 P3 F26 88.05(12)
F22 P3 F21 178.09(15)
F22 P3 F26 90.28(12)
F23 P3 F21 91.59(14)
F23 P3 F22 89.29(13)
F23 P3 F25 178.44(15)
F23 P3 F26 88.60(13)
F24 P3 F21 92.76(13)
F24 P3 F22 88.88(13)
F24 P3 F23 92.51(14)
F24 P3 F25 88.93(14)
F24 P3 F26 178.61(14)
F25 P3 F21 88.92(15)
F25 P3 F22 90.15(14)
F25 P3 F26 89.95(13)
F31 P4 F32 175.81(17)
F31 P4 F33 91.62(13)
F31 P4 F35 89.21(14)
F31 P4 F36 88.11(16)
F33 P4 F32 89.86(14)
F33 P4 F36 89.28(13)
F34 P4 F31 91.92(19)
F34 P4 F32 91.98(19)
F34 P4 F33 90.89(14)
F34 P4 F35 88.59(16)
F34 P4 F36 179.83(18)
F35 P4 F32 89.35(15)
F35 P4 F33 179.04(15)
F35 P4 F36 91.24(16)
F36 P4 F32 87.99(16)
H42A C42B H42B 109.5
H42A C42B H42C 109.5
H42B C42B H42C 109.5
C41 C42B H42A 109.5
C41 C42B H42B 109.5
C41 C42B H42C 109.5
N41 C41 C42B 160.0(13)
N41 C41 C42 168.7(11)
C41 C42 H42D 109.5
C41 C42 H42E 109.5
C41 C42 H42F 109.5
H42D C42 H42E 109.5
H42D C42 H42F 109.5
H42E C42 H42F 109.5
H1WA O1W H1WB 109.4

loop_
_geom_bond_atom_site_label_1
_geom_bond_atom_site_label_2
_geom_bond_distance
O2 C1 1.419(3)
O2 C3 1.417(3)
O1 C1 1.445(3)
O1 C2 1.358(3)
O2' C1' 1.417(3)
O2' C3' 1.413(3)
O1' C1' 1.444(3)
O1' C2' 1.361(3)
N1 C2 1.325(3)
N1 C4 1.459(4)
N1 C5 1.463(4)
N3 C6 1.344(3)
N3 C9 1.464(4)
N3 C10 1.468(3)
N2 C6 1.337(3)
N2 C8 1.463(3)
N2 C7 1.456(3)
N1' C2' 1.328(3)
N1' C4' 1.458(3)
N1' C5' 1.460(4)
N3' C6' 1.338(3)
N3' C10' 1.457(3)
N3' C9' 1.470(3)
N2' C6' 1.333(3)
N2' C8' 1.462(3)
N2' C7' 1.458(4)
C1 C11 1.511(3)
C1 C1' 1.552(4)
C2 C3 1.368(3)
C3 C6 1.409(3)
C11 C16 1.386(4)
C11 C12 1.386(4)
C16 H16 0.9300
C16 C15 1.391(4)
C15 H15 0.9300
C15 C14 1.381(6)
C14 H14 0.9300
C14 C13 1.370(6)
C13 H13 0.9300
C13 C12 1.389(4)
C12 H12 0.9300
C4 H4A 0.9600
C4 H4B 0.9600
C4 H4C 0.9600
C5 H5A 0.9600
C5 H5B 0.9600
C5 H5C 0.9600
C9 H9A 0.9600
C9 H9B 0.9600
C9 H9C 0.9600
C10 H10A 0.9600
C10 H10B 0.9600
C10 H10C 0.9600
C8 H8A 0.9600
C8 H8B 0.9600
C8 H8C 0.9600
C7 H7A 0.9600
C7 H7B 0.9600
C7 H7C 0.9600
C1' C11' 1.508(3)
C2' C3' 1.365(3)
C3' C6' 1.418(3)
C11' C16' 1.391(3)
C11' C12' 1.387(3)
C16' H16' 0.9300
C16' C15' 1.386(4)
C15' H15' 0.9300
C15' C14' 1.388(4)
C14' H14' 0.9300
C14' C13' 1.380(4)
C13' H13' 0.9300
C13' C12' 1.386(4)
C12' H12' 0.9300
C4' H4'A 0.9600
C4' H4'B 0.9600
C4' H4'C 0.9600
C5' H5'A 0.9600
C5' H5'B 0.9600
C5' H5'C 0.9600
C10' H10D 0.9600
C10' H10E 0.9600
C10' H10F 0.9600
C9' H9'A 0.9600
C9' H9'B 0.9600
C9' H9'C 0.9600
C8' H8'A 0.9600
C8' H8'B 0.9600
C8' H8'C 0.9600
C7' H7'A 0.9600
C7' H7'B 0.9600
C7' H7'C 0.9600
O21 C21 1.442(3)
O21 C22 1.366(3)
O22 C21 1.404(3)
O22 C23 1.419(3)
O21' C21' 1.462(3)
O21' C22' 1.364(3)
O22' C21' 1.422(3)
O22' C23' 1.427(3)
N21 C22 1.328(3)
N21 C24 1.460(3)
N21 C25 1.461(3)
N23 C26 1.341(3)
N23 C30 1.459(4)
N23 C29 1.471(3)
N22 C26 1.337(3)
N22 C28 1.464(3)
N22 C27 1.459(3)
N21' C22' 1.327(3)
N21' C24' 1.461(3)
N21' C25' 1.458(3)
N23' C26' 1.348(3)
N23' C30' 1.465(3)
N23' C29' 1.458(3)
N22' C26' 1.341(3)
N22' C28' 1.465(3)
N22' C27' 1.462(3)
C21 C31 1.523(3)
C21 C21' 1.541(4)
C22 C23 1.368(3)
C23 C26 1.417(3)
C31 C32 1.388(4)
C31 C36 1.392(4)
C32 H32 0.9300
C32 C33 1.376(4)
C33 H33 0.9300
C33 C34 1.385(4)
C34 H34 0.9300
C34 C35 1.371(4)
C35 H35 0.9300
C35 C36 1.384(4)
C36 H36 0.9300
C24 H24A 0.9600
C24 H24B 0.9600
C24 H24C 0.9600
C25 H25A 0.9600
C25 H25B 0.9600
C25 H25C 0.9600
C30 H30A 0.9600
C30 H30B 0.9600
C30 H30C 0.9600
C29 H29A 0.9600
C29 H29B 0.9600
C29 H29C 0.9600
C28 H28A 0.9600
C28 H28B 0.9600
C28 H28C 0.9600
C27 H27A 0.9600
C27 H27B 0.9600
C27 H27C 0.9600
C21' C31' 1.520(3)
C22' C23' 1.373(3)
C23' C26' 1.414(3)
C31' C36' 1.389(4)
C31' C32' 1.380(4)
C36' H36' 0.9300
C36' C35' 1.377(4)
C35' H35' 0.9300
C35' C34' 1.379(5)
C34' H34' 0.9300
C34' C33' 1.376(5)
C33' H33' 0.9300
C33' C32' 1.379(4)
C32' H32' 0.9300
C24' H24D 0.9600
C24' H24E 0.9600
C24' H24F 0.9600
C25' H25D 0.9600
C25' H25E 0.9600
C25' H25F 0.9600
C30' H30D 0.9600
C30' H30E 0.9600
C30' H30F 0.9600
C29' H29D 0.9600
C29' H29E 0.9600
C29' H29F 0.9600
C28' H28D 0.9600
C28' H28E 0.9600
C28' H28F 0.9600
C27' H27D 0.9600
C27' H27E 0.9600
C27' H27F 0.9600
P2 F11 1.590(2)
P2 F12 1.613(2)
P2 F13B 1.620(3)
P2 F14B 1.566(3)
P2 F15B 1.551(3)
P2 F16B 1.595(3)
P2 F13 1.502(13)
P2 F14 1.736(12)
P2 F15 1.697(17)
P2 F16 1.395(16)
P1 F1 1.590(2)
P1 F2 1.5896(18)
P1 F3 1.6086(19)
P1 F4 1.5899(18)
P1 F5 1.5801(19)
P1 F6 1.5840(19)
P3 F21 1.582(2)
P3 F22 1.5793(19)
P3 F23 1.577(2)
P3 F24 1.573(2)
P3 F25 1.579(2)
P3 F26 1.595(2)
P4 F31 1.573(2)
P4 F32 1.590(2)
P4 F33 1.585(2)
P4 F34 1.561(2)
P4 F35 1.582(2)
P4 F36 1.588(2)
C42B H42A 0.9600
C42B H42B 0.9600
C42B H42C 0.9600
C42B C41 1.56(2)
N41 C41 1.119(6)
C41 C42 1.448(11)
C42 H42D 0.9600
C42 H42E 0.9600
C42 H42F 0.9600
O1W H1WA 0.8507
O1W H1WB 0.8507

loop_
_geom_hbond_atom_site_label_D
_geom_hbond_atom_site_label_H
_geom_hbond_atom_site_label_A
_geom_hbond_distance_DH
_geom_hbond_distance_HA
_geom_hbond_distance_DA
_geom_hbond_angle_DHA
_geom_hbond_site_symmetry_A
O1W H1WA F1 0.85 1.85 2.681(16) 166.9 2_776
O1W H1WB F6 0.85 1.85 2.676(17) 162.6 .

loop_
_geom_torsion_atom_site_label_1
_geom_torsion_atom_site_label_2
_geom_torsion_atom_site_label_3
_geom_torsion_atom_site_label_4
_geom_torsion
O2 C1 C11 C16 146.6(2)
O2 C1 C11 C12 -31.7(3)
O2 C1 C1' O2' -50.6(2)
O2 C1 C1' O1' 64.6(2)
O2 C1 C1' C11' -173.47(18)
O2 C3 C6 N3 143.1(2)
O2 C3 C6 N2 -35.9(3)
O1 C1 C11 C16 29.5(3)
O1 C1 C11 C12 -148.8(2)
O1 C1 C1' O2' 63.6(2)
O1 C1 C1' O1' 178.84(17)
O1 C1 C1' C11' -59.3(2)
O1 C2 C3 O2 -4.1(3)
O1 C2 C3 C6 170.2(2)
O2' C1' C11' C16' -36.2(3)
O2' C1' C11' C12' 148.0(2)
O2' C3' C6' N3' 138.8(2)
O2' C3' C6' N2' -39.3(3)
O1' C1' C11' C16' -153.9(2)
O1' C1' C11' C12' 30.2(3)
O1' C2' C3' O2' -6.9(3)
O1' C2' C3' C6' 171.1(3)
N1 C2 C3 O2 173.9(3)
N1 C2 C3 C6 -11.9(5)
N1' C2' C3' O2' 167.4(3)
N1' C2' C3' C6' -14.6(5)
C1 O2 C3 C2 2.1(3)
C1 O2 C3 C6 -172.9(2)
C1 O1 C2 N1 -174.0(2)
C1 O1 C2 C3 4.4(3)
C1 C11 C16 C15 -176.8(2)
C1 C11 C12 C13 177.4(2)
C1 C1' C11' C16' 86.0(3)
C1 C1' C11' C12' -89.9(3)
C2 O1 C1 O2 -2.9(3)
C2 O1 C1 C11 116.5(2)
C2 O1 C1 C1' -119.2(2)
C2 C3 C6 N3 -30.7(4)
C2 C3 C6 N2 150.3(3)
C3 O2 C1 O1 0.5(2)
C3 O2 C1 C11 -118.8(2)
C3 O2 C1 C1' 113.9(2)
C11 C1 C1' O2' -175.2(2)
C11 C1 C1' O1' -59.9(3)
C11 C1 C1' C11' 62.0(3)
C11 C16 C15 C14 -1.0(4)
C16 C11 C12 C13 -1.0(4)
C16 C15 C14 C13 -0.1(4)
C15 C14 C13 C12 0.6(5)
C14 C13 C12 C11 -0.1(4)
C12 C11 C16 C15 1.5(4)
C4 N1 C2 O1 -18.5(4)
C4 N1 C2 C3 163.6(3)
C5 N1 C2 O1 153.5(2)
C5 N1 C2 C3 -24.4(4)
C9 N3 C6 N2 145.0(2)
C9 N3 C6 C3 -34.0(3)
C10 N3 C6 N2 -38.4(3)
C10 N3 C6 C3 142.6(2)
C8 N2 C6 N3 -25.1(3)
C8 N2 C6 C3 153.9(2)
C7 N2 C6 N3 155.4(2)
C7 N2 C6 C3 -25.6(3)
C1' O2' C3' C2' 8.0(3)
C1' O2' C3' C6' -170.4(2)
C1' O1' C2' N1' -172.5(2)
C1' O1' C2' C3' 2.9(3)
C1' C1 C11 C16 -89.1(3)
C1' C1 C11 C12 92.5(3)
C1' C11' C16' C15' -175.8(2)
C1' C11' C12' C13' 175.7(2)
C2' O1' C1' O2' 2.2(2)
C2' O1' C1' C1 -114.7(2)
C2' O1' C1' C11' 122.2(2)
C2' C3' C6' N3' -39.1(4)
C2' C3' C6' N2' 142.8(3)
C3' O2' C1' O1' -6.1(2)
C3' O2' C1' C1 109.6(2)
C3' O2' C1' C11' -126.3(2)
C11' C16' C15' C14' 0.0(4)
C16' C11' C12' C13' -0.2(4)
C16' C15' C14' C13' 0.1(4)
C15' C14' C13' C12' -0.2(4)
C14' C13' C12' C11' 0.3(4)
C12' C11' C16' C15' 0.1(4)
C4' N1' C2' O1' -14.4(4)
C4' N1' C2' C3' 171.7(3)
C5' N1' C2' O1' 159.2(2)
C5' N1' C2' C3' -14.8(4)
C10' N3' C6' N2' 147.8(2)
C10' N3' C6' C3' -30.3(4)
C9' N3' C6' N2' -31.5(4)
C9' N3' C6' C3' 150.4(3)
C8' N2' C6' N3' -31.6(3)
C8' N2' C6' C3' 146.6(2)
C7' N2' C6' N3' 154.5(3)
C7' N2' C6' C3' -27.4(4)
O21 C21 C31 C32 28.3(3)
O21 C21 C31 C36 -152.7(2)
O21 C21 C21' O21' -62.7(2)
O21 C21 C21' O22' -173.10(17)
O21 C21 C21' C31' 60.2(3)
O21 C22 C23 O22 -5.7(3)
O21 C22 C23 C26 168.8(2)
O22 C21 C31 C32 147.6(2)
O22 C21 C31 C36 -33.4(3)
O22 C21 C21' O21' -177.71(17)
O22 C21 C21' O22' 71.9(2)
O22 C21 C21' C31' -54.8(3)
O22 C23 C26 N23 142.1(2)
O22 C23 C26 N22 -36.3(3)
O21' C21' C31' C36' -143.7(2)
O21' C21' C31' C32' 29.9(3)
O21' C22' C23' O22' 7.0(2)
O21' C22' C23' C26' -169.0(2)
O22' C21' C31' C36' -29.1(3)
O22' C21' C31' C32' 144.5(2)
O22' C23' C26' N23' -140.8(2)
O22' C23' C26' N22' 38.0(3)
N21 C22 C23 O22 169.4(2)
N21 C22 C23 C26 -16.1(5)
N21' C22' C23' O22' -170.5(2)
N21' C22' C23' C26' 13.4(5)
C21 O21 C22 N21 -176.8(2)
C21 O21 C22 C23 -0.7(3)
C21 O22 C23 C22 9.9(2)
C21 O22 C23 C26 -165.8(2)
C21 C31 C32 C33 -178.7(2)
C21 C31 C36 C35 178.9(2)
C21 C21' C31' C36' 95.0(3)
C21 C21' C31' C32' -91.4(3)
C22 O21 C21 O22 6.8(2)
C22 O21 C21 C31 128.5(2)
C22 O21 C21 C21' -109.2(2)
C22 C23 C26 N23 -32.1(4)
C22 C23 C26 N22 149.5(3)
C23 O22 C21 O21 -10.1(2)
C23 O22 C21 C31 -132.0(2)
C23 O22 C21 C21' 104.7(2)
C31 C21 C21' O21' 59.4(2)
C31 C21 C21' O22' -51.0(3)
C31 C21 C21' C31' -177.6(2)
C31 C32 C33 C34 -2.4(4)
C32 C31 C36 C35 -2.1(4)
C32 C33 C34 C35 2.3(4)
C33 C34 C35 C36 -2.1(4)
C34 C35 C36 C31 2.0(4)
C36 C31 C32 C33 2.3(4)
C24 N21 C22 O21 -9.7(3)
C24 N21 C22 C23 175.4(3)
C25 N21 C22 O21 155.5(2)
C25 N21 C22 C23 -19.4(4)
C30 N23 C26 N22 151.1(2)
C30 N23 C26 C23 -27.3(4)
C29 N23 C26 N22 -28.4(4)
C29 N23 C26 C23 153.2(3)
C28 N22 C26 N23 -34.7(4)
C28 N22 C26 C23 143.7(2)
C27 N22 C26 N23 153.7(2)
C27 N22 C26 C23 -27.8(3)
C21' O21' C22' N21' -165.3(2)
C21' O21' C22' C23' 16.6(2)
C21' O22' C23' C22' -28.2(2)
C21' O22' C23' C26' 148.6(2)
C21' C21 C31 C32 -91.0(3)
C21' C21 C31 C36 88.0(3)
C21' C31' C36' C35' 171.6(2)
C21' C31' C32' C33' -172.2(3)
C22' O21' C21' O22' -33.9(2)
C22' O21' C21' C21 -147.53(19)
C22' O21' C21' C31' 86.7(2)
C22' C23' C26' N23' 34.9(4)
C22' C23' C26' N22' -146.3(3)
C23' O22' C21' O21' 37.4(2)
C23' O22' C21' C21 150.65(19)
C23' O22' C21' C31' -81.5(2)
C31' C36' C35' C34' 1.8(4)
C36' C31' C32' C33' 1.4(4)
C36' C35' C34' C33' -1.1(5)
C35' C34' C33' C32' 0.5(5)
C34' C33' C32' C31' -0.6(5)
C32' C31' C36' C35' -2.0(4)
C24' N21' C22' O21' 10.8(3)
C24' N21' C22' C23' -171.8(3)
C25' N21' C22' O21' -159.9(2)
C25' N21' C22' C23' 17.6(4)
C30' N23' C26' N22' -146.2(2)
C30' N23' C26' C23' 32.6(3)
C29' N23' C26' N22' 35.1(3)
C29' N23' C26' C23' -146.1(2)
C28' N22' C26' N23' 25.4(3)
C28' N22' C26' C23' -153.4(2)
C27' N22' C26' N23' -160.4(2)
C27' N22' C26' C23' 20.8(3)

loop_
_exptl_oxdiff_crystal_face_indexfrac_h
_exptl_oxdiff_crystal_face_indexfrac_k
_exptl_oxdiff_crystal_face_indexfrac_l
_exptl_oxdiff_crystal_face_x
_exptl_oxdiff_crystal_face_y
_exptl_oxdiff_crystal_face_z
-0.0000 1.0000 1.0000 -0.0367 -0.0405 -0.0240
0.0000 -1.0000 -1.0000 0.0367 0.0405 0.0240
1.0000 2.0000 -2.0000 -0.0591 -0.0677 0.0798
-1.0000 -2.0000 2.0000 0.0591 0.0677 -0.0798
1.0000 1.0000 0.0000 -0.0139 -0.0757 0.0207
0.0000 0.0000 1.0000 0.0028 -0.0162 -0.0277
-0.0000 -0.0000 -1.0000 -0.0028 0.0162 0.0277
1.0000 -1.0000 -0.0000 0.0652 -0.0271 0.0133
-1.0000 1.0000 0.0000 -0.0652 0.0271 -0.0133
-0.0000 1.0000 -1.0000 -0.0424 -0.0081 0.0314
-1.0000 -0.0000 -1.0000 -0.0285 0.0676 0.0107
-1.0000 0.0000 1.0000 -0.0228 0.0352 -0.0447
